data_7157423
loop_
_publ_author_name
'Zakharov, A. V.'
'Yadykov, A. V.'
'Lvov, A. G.'
'Mitina, E. A.'
'Shirinian, V. Z.'

_publ_section_title
;
 Photochemical rearrangement of diarylethenes: synthesis of functionalized
 phenanthrenes.
;
_journal_issue 16
_journal_name_full 'Organic &amp; biomolecular chemistry'
_journal_page_first 3098
_journal_page_last 3103
_journal_paper_doi 10.1039/d0ob00296h
_journal_volume 18
_journal_year 2020
_chemical_formula_moiety 'C26 H22 N2 O, C2 H6 O S'
_chemical_formula_sum 'C28 H28 N2 O2 S'
_chemical_formula_weight 456.58
_space_group_crystal_system monoclinic
_space_group_IT_number 14
_space_group_name_Hall '-P 2ybc'
_space_group_name_H-M_alt 'P 1 21/c 1'
_atom_sites_solution_hydrogens mixed
_audit_creation_method SHELXL-2014/6
_audit_update_record
;
2020-01-23 deposited with the CCDC.	2020-03-26 downloaded from the CCDC.
;
_cell_angle_alpha 90
_cell_angle_beta 94.34(4)
_cell_angle_gamma 90
_cell_formula_units_Z 4
_cell_length_a 14.276(14)
_cell_length_b 14.392(12)
_cell_length_c 11.161(11)
_cell_measurement_reflns_used 3262
_cell_measurement_temperature 120(2)
_cell_measurement_theta_max 30
_cell_measurement_theta_min 3
_cell_volume 2287(4)
_computing_cell_refinement 'APEX2 (Bruker, 2005)'
_computing_data_collection 'APEX2 (Bruker, 2005)'
_computing_data_reduction 'APEX2 (Bruker, 2005)'
_computing_molecular_graphics 'SHELXL-2014/6 (Sheldrick, 2014)'
_computing_publication_material 'SHELXL-2014/6 (Sheldrick, 2014)'
_computing_structure_refinement 'SHELXL-2014/6 (Sheldrick, 2014)'
_computing_structure_solution 'APEX2 (Bruker, 2005)'
_diffrn_ambient_temperature 120(2)
_diffrn_measured_fraction_theta_full 1.000
_diffrn_measured_fraction_theta_max 1.000
_diffrn_measurement_device_type 'Bruker APEX2 DUO CCD area detector'
_diffrn_measurement_method 'phi and omega scans'
_diffrn_radiation_type MoK\a
_diffrn_radiation_wavelength 0.71073
_diffrn_reflns_av_R_equivalents 0.0979
_diffrn_reflns_av_unetI/netI 0.0823
_diffrn_reflns_Laue_measured_fraction_full 1.000
_diffrn_reflns_Laue_measured_fraction_max 1.000
_diffrn_reflns_limit_h_max 18
_diffrn_reflns_limit_h_min -18
_diffrn_reflns_limit_k_max 19
_diffrn_reflns_limit_k_min -18
_diffrn_reflns_limit_l_max 14
_diffrn_reflns_limit_l_min -14
_diffrn_reflns_number 25983
_diffrn_reflns_point_group_measured_fraction_full 1.000
_diffrn_reflns_point_group_measured_fraction_max 1.000
_diffrn_reflns_theta_full 25.242
_diffrn_reflns_theta_max 27.997
_diffrn_reflns_theta_min 2.012
_exptl_absorpt_coefficient_mu 0.171
_exptl_absorpt_correction_T_max 0.7461
_exptl_absorpt_correction_T_min 0.6581
_exptl_absorpt_correction_type multi-scan
_exptl_absorpt_process_details 'APEX2 (Bruker, 2005)'
_exptl_crystal_colour yellow
_exptl_crystal_density_diffrn 1.326
_exptl_crystal_description plate
_exptl_crystal_F_000 968
_exptl_crystal_size_max 0.350
_exptl_crystal_size_mid 0.300
_exptl_crystal_size_min 0.050
_refine_diff_density_max 0.879
_refine_diff_density_min -0.729
_refine_diff_density_rms 0.074
_refine_ls_extinction_method none
_refine_ls_goodness_of_fit_ref 1.073
_refine_ls_hydrogen_treatment constr
_refine_ls_matrix_type full
_refine_ls_number_parameters 312
_refine_ls_number_reflns 5513
_refine_ls_number_restraints 0
_refine_ls_restrained_S_all 1.073
_refine_ls_R_factor_all 0.1304
_refine_ls_R_factor_gt 0.0801
_refine_ls_shift/su_max 0.000
_refine_ls_shift/su_mean 0.000
_refine_ls_structure_factor_coef Fsqd
_refine_ls_weighting_details 'w=1/[\s^2^(Fo^2^)+(0.0995P)^2^+2.5890P] where P=(Fo^2^+2Fc^2^)/3'
_refine_ls_weighting_scheme calc
_refine_ls_wR_factor_gt 0.2078
_refine_ls_wR_factor_ref 0.2428
_reflns_Friedel_coverage 0.000
_reflns_number_gt 3346
_reflns_number_total 5513
_reflns_threshold_expression 'I > 2\s(I)'
_cod_data_source_file d0ob00296h2.cif
_cod_data_source_block a
_cod_depositor_comments 'Adding full bibliography for 7157423.cif.'
_cod_original_sg_symbol_H-M 'P 21/c'
_cod_database_code 7157423
_shelx_space_group_comment
;
The symmetry employed for this shelxl refinement is uniquely defined
by the following loop, which should always be used as a source of
symmetry information in preference to the above space-group names.
They are only intended as comments.
;
_shelx_estimated_absorpt_t_min 0.943
_shelx_estimated_absorpt_t_max 0.992
_shelxl_version_number 2014/6

loop_
_space_group_symop_operation_xyz
'x, y, z'
'-x, y+1/2, -z+1/2'
'-x, -y, -z'
'x, -y-1/2, z-1/2'

loop_
_atom_site_label
_atom_site_type_symbol
_atom_site_fract_x
_atom_site_fract_y
_atom_site_fract_z
_atom_site_U_iso_or_equiv
_atom_site_adp_type
_atom_site_occupancy
_atom_site_site_symmetry_order
_atom_site_calc_flag
_atom_site_refinement_flags_posn
_atom_site_refinement_flags_adp
_atom_site_refinement_flags_occupancy
_atom_site_disorder_assembly
_atom_site_disorder_group
S1S S 0.23239(10) 0.75251(10) 0.62497(13) 0.0323(5) Uani 0.601(4) 1 d . . P A 1
S1S' S 0.2377(3) 0.6936(3) 0.6967(5) 0.0943(19) Uani 0.399(4) 1 d . . P A 2
O1 O 1.00225(18) 0.71598(19) 0.4504(2) 0.0425(7) Uani 1 1 d . . . . .
N2 N 0.59289(19) 0.6911(2) 0.4163(2) 0.0283(6) Uani 1 1 d . . . . .
N1 N 0.4811(2) 0.72625(19) 0.5420(3) 0.0298(6) Uani 1 1 d . . . . .
H1 H 0.4472 0.7067 0.5960 0.036 Uiso 1 1 d R U . . .
C14 C 0.8480(2) 0.6478(2) 0.4081(3) 0.0244(7) Uani 1 1 d . . . . .
C7 C 0.5563(2) 0.6757(2) 0.5165(3) 0.0256(7) Uani 1 1 d . . . . .
C9 C 0.6773(2) 0.6518(2) 0.3857(3) 0.0250(7) Uani 1 1 d . . . . .
C10 C 0.7630(2) 0.6775(2) 0.4457(3) 0.0257(7) Uani 1 1 d . . . . .
C16 C 0.7651(2) 0.5645(2) 0.2461(3) 0.0255(7) Uani 1 1 d . . . . .
O1S O 0.3240(2) 0.7421(3) 0.6950(3) 0.0642(10) Uani 1 1 d . . . . .
C1 C 0.5895(2) 0.6060(2) 0.6080(3) 0.0248(7) Uani 1 1 d . . . . .
C15 C 0.8516(2) 0.5845(2) 0.3114(3) 0.0246(7) Uani 1 1 d . . . . .
C17 C 0.6790(2) 0.5984(2) 0.2836(3) 0.0269(7) Uani 1 1 d . . . . .
C22 C 0.9361(2) 0.5372(2) 0.2786(3) 0.0254(7) Uani 1 1 d . . . . .
C2 C 0.6097(2) 0.5154(2) 0.5747(3) 0.0281(7) Uani 1 1 d . . . . .
H2 H 0.6021 0.4976 0.4926 0.034 Uiso 1 1 calc R U . . .
C6 C 0.6016(2) 0.6314(2) 0.7280(3) 0.0304(7) Uani 1 1 d . . . . .
H6 H 0.5865 0.6927 0.7515 0.036 Uiso 1 1 calc R U . . .
C13 C 0.9222(2) 0.7046(2) 0.4728(3) 0.0323(8) Uani 1 1 d . . . . .
C21 C 0.9329(3) 0.4847(2) 0.1714(3) 0.0337(8) Uani 1 1 d . . . . .
C11 C 0.7723(2) 0.7450(3) 0.5481(3) 0.0327(8) Uani 1 1 d . . . . .
H11A H 0.7449 0.7194 0.6199 0.039 Uiso 1 1 calc R U . . .
H11B H 0.7408 0.8046 0.5259 0.039 Uiso 1 1 calc R U . . .
C23 C 1.0199(2) 0.5334(2) 0.3523(3) 0.0342(8) Uani 1 1 d . . . . .
H23 H 1.0232 0.5642 0.4278 0.041 Uiso 1 1 calc R U . . .
C3 C 0.6407(2) 0.4517(2) 0.6607(3) 0.0346(8) Uani 1 1 d . . . . .
H3 H 0.6527 0.3894 0.6383 0.042 Uiso 1 1 calc R U . . .
C18 C 0.5890(3) 0.5753(3) 0.2115(3) 0.0381(9) Uani 1 1 d . . . . .
H18A H 0.5366 0.6070 0.2461 0.057 Uiso 1 1 calc R U . . .
H18B H 0.5786 0.5080 0.2131 0.057 Uiso 1 1 calc R U . . .
H18C H 0.5929 0.5957 0.1283 0.057 Uiso 1 1 calc R U . . .
C19 C 0.7651(3) 0.5108(3) 0.1369(3) 0.0384(9) Uani 1 1 d . . . . .
H19 H 0.7075 0.4995 0.0908 0.046 Uiso 1 1 calc R U . . .
C4 C 0.6544(2) 0.4786(3) 0.7806(3) 0.0390(9) Uani 1 1 d . . . . .
H4 H 0.6771 0.4349 0.8397 0.047 Uiso 1 1 calc R U . . .
C5 C 0.6353(3) 0.5682(3) 0.8135(3) 0.0381(9) Uani 1 1 d . . . . .
H5 H 0.6454 0.5866 0.8952 0.046 Uiso 1 1 calc R U . . .
C8 C 0.4429(3) 0.7983(2) 0.4629(3) 0.0362(8) Uani 1 1 d . . . . .
H8A H 0.3890 0.8271 0.4976 0.054 Uiso 1 1 calc R U . . .
H8B H 0.4228 0.7713 0.3845 0.054 Uiso 1 1 calc R U . . .
H8C H 0.4912 0.8455 0.4527 0.054 Uiso 1 1 calc R U . . .
C12 C 0.8776(3) 0.7581(3) 0.5707(3) 0.0384(9) Uani 1 1 d . . . . .
H12A H 0.8941 0.8248 0.5671 0.046 Uiso 1 1 calc R U . . .
H12B H 0.8997 0.7338 0.6509 0.046 Uiso 1 1 calc R U . . .
C24 C 1.0973(3) 0.4866(3) 0.3185(4) 0.0420(9) Uani 1 1 d . . . . .
H24 H 1.1530 0.4853 0.3707 0.050 Uiso 1 1 calc R U . . .
C25 C 1.0949(3) 0.4411(3) 0.2091(4) 0.0429(9) Uani 1 1 d . . . . .
H25 H 1.1497 0.4117 0.1839 0.052 Uiso 1 1 calc R U . . .
C26 C 1.0137(3) 0.4392(3) 0.1383(4) 0.0448(10) Uani 1 1 d . . . . .
H26 H 1.0114 0.4061 0.0645 0.054 Uiso 1 1 calc R U . . .
C20 C 0.8457(3) 0.4766(3) 0.0994(3) 0.0426(9) Uani 1 1 d . . . . .
H20 H 0.8447 0.4464 0.0237 0.051 Uiso 1 1 calc R U . . .
C1S C 0.1462(4) 0.7628(5) 0.7241(6) 0.0828(18) Uani 1 1 d . . . . .
H1SA H 0.1518 0.8232 0.7645 0.124 Uiso 0.601(4) 1 calc R U P A 1
H1SB H 0.1533 0.7131 0.7841 0.124 Uiso 0.601(4) 1 calc R U P A 1
H1SC H 0.0843 0.7579 0.6802 0.124 Uiso 0.601(4) 1 calc R U P A 1
H1SD H 0.1565 0.7895 0.8048 0.124 Uiso 0.399(4) 1 calc R U P A 2
H1SE H 0.0882 0.7261 0.7190 0.124 Uiso 0.399(4) 1 calc R U P A 2
H1SF H 0.1407 0.8129 0.6645 0.124 Uiso 0.399(4) 1 calc R U P A 2
C2S C 0.2059(4) 0.6398(4) 0.5758(5) 0.0733(16) Uani 1 1 d . . . . .
H2SD H 0.2480 0.5871 0.5660 0.110 Uiso 0.399(4) 1 calc R U P A 2
H2SE H 0.2086 0.6821 0.5074 0.110 Uiso 0.399(4) 1 calc R U P A 2
H2SF H 0.1415 0.6171 0.5797 0.110 Uiso 0.399(4) 1 calc R U P A 2
H2SA H 0.2543 0.6182 0.5246 0.110 Uiso 0.601(4) 1 calc R U P A 1
H2SB H 0.1446 0.6394 0.5299 0.110 Uiso 0.601(4) 1 calc R U P A 1
H2SC H 0.2039 0.5985 0.6454 0.110 Uiso 0.601(4) 1 calc R U P A 1

loop_
_atom_site_aniso_label
_atom_site_aniso_U_11
_atom_site_aniso_U_22
_atom_site_aniso_U_33
_atom_site_aniso_U_23
_atom_site_aniso_U_13
_atom_site_aniso_U_12
S1S 0.0335(8) 0.0283(8) 0.0349(9) 0.0038(6) 0.0021(6) -0.0015(6)
S1S' 0.068(3) 0.058(2) 0.162(5) 0.021(3) 0.037(3) -0.0100(17)
O1 0.0338(15) 0.0407(15) 0.0536(17) -0.0013(13) 0.0072(12) -0.0051(11)
N2 0.0282(15) 0.0318(15) 0.0255(14) 0.0009(12) 0.0053(11) 0.0051(11)
N1 0.0295(15) 0.0293(14) 0.0318(15) 0.0003(12) 0.0096(12) 0.0053(11)
C14 0.0273(16) 0.0231(15) 0.0231(15) 0.0034(12) 0.0036(13) -0.0012(12)
C7 0.0260(16) 0.0232(15) 0.0275(16) -0.0032(13) 0.0019(13) 0.0001(12)
C9 0.0279(16) 0.0252(15) 0.0225(15) 0.0048(13) 0.0059(13) 0.0036(13)
C10 0.0314(17) 0.0252(15) 0.0212(15) 0.0028(13) 0.0064(13) 0.0019(13)
C16 0.0302(17) 0.0254(15) 0.0216(15) 0.0034(13) 0.0064(13) 0.0014(13)
O1S 0.0348(16) 0.097(3) 0.061(2) -0.0179(19) 0.0036(14) -0.0119(16)
C1 0.0210(15) 0.0275(15) 0.0265(16) -0.0008(13) 0.0056(12) -0.0019(12)
C15 0.0292(17) 0.0220(15) 0.0236(16) 0.0044(12) 0.0092(13) 0.0008(12)
C17 0.0258(16) 0.0298(16) 0.0253(16) 0.0038(13) 0.0035(13) 0.0006(13)
C22 0.0296(17) 0.0234(15) 0.0244(16) 0.0059(12) 0.0102(13) -0.0008(13)
C2 0.0263(16) 0.0275(16) 0.0311(17) 0.0010(14) 0.0058(13) -0.0027(13)
C6 0.0290(17) 0.0336(18) 0.0290(17) -0.0029(14) 0.0052(14) -0.0034(14)
C13 0.0317(19) 0.0294(17) 0.0357(19) 0.0047(15) 0.0021(15) -0.0026(14)
C21 0.0349(19) 0.0327(18) 0.0345(19) -0.0030(15) 0.0095(15) 0.0016(15)
C11 0.0327(18) 0.0350(18) 0.0311(18) -0.0085(15) 0.0072(14) -0.0005(15)
C23 0.0333(19) 0.0341(18) 0.0359(19) -0.0011(15) 0.0076(15) 0.0002(15)
C3 0.0272(17) 0.0305(17) 0.047(2) 0.0062(16) 0.0109(15) -0.0004(14)
C18 0.0300(19) 0.050(2) 0.0342(19) -0.0082(17) 0.0026(15) 0.0018(16)
C19 0.048(2) 0.0347(19) 0.0324(19) -0.0013(16) 0.0031(17) -0.0027(16)
C4 0.0288(18) 0.049(2) 0.040(2) 0.0208(18) 0.0068(15) 0.0020(16)
C5 0.0318(19) 0.053(2) 0.0296(19) 0.0048(17) 0.0051(15) -0.0009(17)
C8 0.0350(19) 0.0336(18) 0.041(2) 0.0013(16) 0.0081(16) 0.0091(15)
C12 0.042(2) 0.0370(19) 0.036(2) -0.0062(16) 0.0059(16) -0.0027(16)
C24 0.033(2) 0.040(2) 0.053(2) 0.0077(19) 0.0058(17) 0.0048(16)
C25 0.039(2) 0.042(2) 0.049(2) 0.0009(18) 0.0163(18) 0.0120(17)
C26 0.048(2) 0.041(2) 0.048(2) -0.0106(18) 0.0165(19) 0.0049(18)
C20 0.056(3) 0.042(2) 0.0305(19) -0.0090(17) 0.0085(17) 0.0009(18)
C1S 0.055(3) 0.098(4) 0.097(4) -0.041(4) 0.021(3) 0.006(3)
C2S 0.073(4) 0.055(3) 0.093(4) -0.011(3) 0.014(3) 0.019(3)

loop_
_atom_type_symbol
_atom_type_description
_atom_type_scat_dispersion_real
_atom_type_scat_dispersion_imag
_atom_type_scat_source
C C 0.0033 0.0016 'International Tables Vol C Tables 4.2.6.8 and 6.1.1.4'
H H 0.0000 0.0000 'International Tables Vol C Tables 4.2.6.8 and 6.1.1.4'
N N 0.0061 0.0033 'International Tables Vol C Tables 4.2.6.8 and 6.1.1.4'
O O 0.0106 0.0060 'International Tables Vol C Tables 4.2.6.8 and 6.1.1.4'
S S 0.1246 0.1234 'International Tables Vol C Tables 4.2.6.8 and 6.1.1.4'

loop_
_geom_angle_atom_site_label_1
_geom_angle_atom_site_label_2
_geom_angle_atom_site_label_3
_geom_angle
_geom_angle_site_symmetry_1
_geom_angle_site_symmetry_3
_geom_angle_publ_flag
O1S S1S C1S 108.4(3) . . ?
O1S S1S C2S 103.5(3) . . ?
C1S S1S C2S 97.7(3) . . ?
O1S S1S' C2S 114.9(4) . . ?
O1S S1S' C1S 113.4(4) . . ?
C2S S1S' C1S 105.4(4) . . ?
C7 N2 C9 123.8(3) . . ?
C7 N1 C8 122.0(3) . . ?
C7 N1 H1 118.5 . . ?
C8 N1 H1 117.8 . . ?
C10 C14 C15 120.9(3) . . ?
C10 C14 C13 107.0(3) . . ?
C15 C14 C13 131.3(3) . . ?
N2 C7 N1 118.3(3) . . ?
N2 C7 C1 125.7(3) . . ?
N1 C7 C1 116.0(3) . . ?
C17 C9 N2 119.9(3) . . ?
C17 C9 C10 118.4(3) . . ?
N2 C9 C10 121.0(3) . . ?
C14 C10 C9 121.9(3) . . ?
C14 C10 C11 113.8(3) . . ?
C9 C10 C11 124.1(3) . . ?
C17 C16 C15 121.4(3) . . ?
C17 C16 C19 119.3(3) . . ?
C15 C16 C19 119.2(3) . . ?
C6 C1 C2 119.5(3) . . ?
C6 C1 C7 119.8(3) . . ?
C2 C1 C7 120.7(3) . . ?
C16 C15 C14 116.3(3) . . ?
C16 C15 C22 118.9(3) . . ?
C14 C15 C22 124.8(3) . . ?
C9 C17 C16 120.5(3) . . ?
C9 C17 C18 120.0(3) . . ?
C16 C17 C18 119.5(3) . . ?
C23 C22 C21 116.6(3) . . ?
C23 C22 C15 123.9(3) . . ?
C21 C22 C15 119.2(3) . . ?
C3 C2 C1 120.0(3) . . ?
C3 C2 H2 120.0 . . ?
C1 C2 H2 120.0 . . ?
C5 C6 C1 120.4(3) . . ?
C5 C6 H6 119.8 . . ?
C1 C6 H6 119.8 . . ?
O1 C13 C14 129.1(3) . . ?
O1 C13 C12 122.6(3) . . ?
C14 C13 C12 108.0(3) . . ?
C26 C21 C22 119.9(4) . . ?
C26 C21 C20 120.8(3) . . ?
C22 C21 C20 119.3(3) . . ?
C10 C11 C12 103.7(3) . . ?
C10 C11 H11A 111.0 . . ?
C12 C11 H11A 111.0 . . ?
C10 C11 H11B 111.0 . . ?
C12 C11 H11B 111.0 . . ?
H11A C11 H11B 109.0 . . ?
C24 C23 C22 121.8(4) . . ?
C24 C23 H23 119.1 . . ?
C22 C23 H23 119.1 . . ?
C2 C3 C4 120.0(3) . . ?
C2 C3 H3 120.0 . . ?
C4 C3 H3 120.0 . . ?
C17 C18 H18A 109.5 . . ?
C17 C18 H18B 109.5 . . ?
H18A C18 H18B 109.5 . . ?
C17 C18 H18C 109.5 . . ?
H18A C18 H18C 109.5 . . ?
H18B C18 H18C 109.5 . . ?
C20 C19 C16 120.9(4) . . ?
C20 C19 H19 119.6 . . ?
C16 C19 H19 119.6 . . ?
C5 C4 C3 120.1(3) . . ?
C5 C4 H4 119.9 . . ?
C3 C4 H4 119.9 . . ?
C4 C5 C6 120.0(4) . . ?
C4 C5 H5 120.0 . . ?
C6 C5 H5 120.0 . . ?
N1 C8 H8A 109.5 . . ?
N1 C8 H8B 109.5 . . ?
H8A C8 H8B 109.5 . . ?
N1 C8 H8C 109.5 . . ?
H8A C8 H8C 109.5 . . ?
H8B C8 H8C 109.5 . . ?
C13 C12 C11 106.4(3) . . ?
C13 C12 H12A 110.5 . . ?
C11 C12 H12A 110.5 . . ?
C13 C12 H12B 110.5 . . ?
C11 C12 H12B 110.5 . . ?
H12A C12 H12B 108.6 . . ?
C23 C24 C25 120.6(4) . . ?
C23 C24 H24 119.7 . . ?
C25 C24 H24 119.7 . . ?
C26 C25 C24 119.2(4) . . ?
C26 C25 H25 120.4 . . ?
C24 C25 H25 120.4 . . ?
C25 C26 C21 121.5(4) . . ?
C25 C26 H26 119.2 . . ?
C21 C26 H26 119.2 . . ?
C19 C20 C21 121.5(3) . . ?
C19 C20 H20 119.3 . . ?
C21 C20 H20 119.3 . . ?
S1S C1S H1SA 109.5 . . ?
S1S C1S H1SB 109.5 . . ?
H1SA C1S H1SB 109.5 . . ?
S1S C1S H1SC 109.5 . . ?
H1SA C1S H1SC 109.5 . . ?
H1SB C1S H1SC 109.5 . . ?
S1S' C1S H1SD 109.5 . . ?
S1S' C1S H1SE 109.5 . . ?
H1SD C1S H1SE 109.5 . . ?
S1S' C1S H1SF 109.5 . . ?
H1SD C1S H1SF 109.5 . . ?
H1SE C1S H1SF 109.5 . . ?
S1S' C2S H2SD 109.5 . . ?
S1S' C2S H2SE 109.5 . . ?
H2SD C2S H2SE 109.5 . . ?
S1S' C2S H2SF 109.5 . . ?
H2SD C2S H2SF 109.5 . . ?
H2SE C2S H2SF 109.5 . . ?
S1S C2S H2SA 109.5 . . ?
S1S C2S H2SB 109.5 . . ?
H2SA C2S H2SB 109.5 . . ?
S1S C2S H2SC 109.5 . . ?
H2SA C2S H2SC 109.5 . . ?
H2SB C2S H2SC 109.5 . . ?

loop_
_geom_bond_atom_site_label_1
_geom_bond_atom_site_label_2
_geom_bond_distance
_geom_bond_site_symmetry_2
_geom_bond_publ_flag
S1S O1S 1.479(4) . ?
S1S C1S 1.723(6) . ?
S1S C2S 1.745(6) . ?
S1S' O1S 1.417(5) . ?
S1S' C2S 1.591(8) . ?
S1S' C1S 1.690(7) . ?
O1 C13 1.199(4) . ?
N2 C7 1.289(4) . ?
N2 C9 1.397(4) . ?
N1 C7 1.345(4) . ?
N1 C8 1.442(5) . ?
N1 H1 0.8484 . ?
C14 C10 1.382(5) . ?
C14 C15 1.416(4) . ?
C14 C13 1.482(5) . ?
C7 C1 1.484(5) . ?
C9 C17 1.376(5) . ?
C9 C10 1.399(5) . ?
C10 C11 1.498(5) . ?
C16 C17 1.415(5) . ?
C16 C15 1.415(5) . ?
C16 C19 1.443(5) . ?
C1 C6 1.386(5) . ?
C1 C2 1.392(5) . ?
C15 C22 1.456(4) . ?
C17 C18 1.501(5) . ?
C22 C23 1.400(5) . ?
C22 C21 1.413(5) . ?
C2 C3 1.376(5) . ?
C2 H2 0.9500 . ?
C6 C5 1.378(5) . ?
C6 H6 0.9500 . ?
C13 C12 1.515(5) . ?
C21 C26 1.400(5) . ?
C21 C20 1.435(6) . ?
C11 C12 1.518(5) . ?
C11 H11A 0.9900 . ?
C11 H11B 0.9900 . ?
C23 C24 1.372(5) . ?
C23 H23 0.9500 . ?
C3 C4 1.393(6) . ?
C3 H3 0.9500 . ?
C18 H18A 0.9800 . ?
C18 H18B 0.9800 . ?
C18 H18C 0.9800 . ?
C19 C20 1.346(5) . ?
C19 H19 0.9500 . ?
C4 C5 1.373(6) . ?
C4 H4 0.9500 . ?
C5 H5 0.9500 . ?
C8 H8A 0.9800 . ?
C8 H8B 0.9800 . ?
C8 H8C 0.9800 . ?
C12 H12A 0.9900 . ?
C12 H12B 0.9900 . ?
C24 C25 1.383(6) . ?
C24 H24 0.9500 . ?
C25 C26 1.354(6) . ?
C25 H25 0.9500 . ?
C26 H26 0.9500 . ?
C20 H20 0.9500 . ?
C1S H1SA 0.9800 . ?
C1S H1SB 0.9800 . ?
C1S H1SC 0.9800 . ?
C1S H1SD 0.9800 . ?
C1S H1SE 0.9800 . ?
C1S H1SF 0.9800 . ?
C2S H2SD 0.9800 . ?
C2S H2SE 0.9800 . ?
C2S H2SF 0.9800 . ?
C2S H2SA 0.9800 . ?
C2S H2SB 0.9800 . ?
C2S H2SC 0.9800 . ?

loop_
_geom_hbond_atom_site_label_D
_geom_hbond_atom_site_label_H
_geom_hbond_atom_site_label_A
_geom_hbond_distance_DH
_geom_hbond_distance_HA
_geom_hbond_distance_DA
_geom_hbond_angle_DHA
_geom_hbond_site_symmetry_A
N1 H1 O1S 0.85 2.21 2.928(5) 142.8 .

loop_
_geom_torsion_atom_site_label_1
_geom_torsion_atom_site_label_2
_geom_torsion_atom_site_label_3
_geom_torsion_atom_site_label_4
_geom_torsion
_geom_torsion_site_symmetry_1
_geom_torsion_site_symmetry_2
_geom_torsion_site_symmetry_3
_geom_torsion_site_symmetry_4
_geom_torsion_publ_flag
C9 N2 C7 N1 171.9(3) . . . . ?
C9 N2 C7 C1 -8.4(5) . . . . ?
C8 N1 C7 N2 -2.2(5) . . . . ?
C8 N1 C7 C1 178.2(3) . . . . ?
C7 N2 C9 C17 121.7(4) . . . . ?
C7 N2 C9 C10 -68.6(4) . . . . ?
C15 C14 C10 C9 -4.3(5) . . . . ?
C13 C14 C10 C9 167.1(3) . . . . ?
C15 C14 C10 C11 -179.4(3) . . . . ?
C13 C14 C10 C11 -8.0(4) . . . . ?
C17 C9 C10 C14 -2.7(5) . . . . ?
N2 C9 C10 C14 -172.4(3) . . . . ?
C17 C9 C10 C11 171.9(3) . . . . ?
N2 C9 C10 C11 2.2(5) . . . . ?
N2 C7 C1 C6 132.3(4) . . . . ?
N1 C7 C1 C6 -48.0(4) . . . . ?
N2 C7 C1 C2 -47.0(5) . . . . ?
N1 C7 C1 C2 132.6(3) . . . . ?
C17 C16 C15 C14 -6.4(4) . . . . ?
C19 C16 C15 C14 171.6(3) . . . . ?
C17 C16 C15 C22 171.3(3) . . . . ?
C19 C16 C15 C22 -10.6(4) . . . . ?
C10 C14 C15 C16 8.6(4) . . . . ?
C13 C14 C15 C16 -160.5(3) . . . . ?
C10 C14 C15 C22 -169.0(3) . . . . ?
C13 C14 C15 C22 21.9(5) . . . . ?
N2 C9 C17 C16 174.7(3) . . . . ?
C10 C9 C17 C16 4.9(5) . . . . ?
N2 C9 C17 C18 -5.5(5) . . . . ?
C10 C9 C17 C18 -175.4(3) . . . . ?
C15 C16 C17 C9 -0.2(5) . . . . ?
C19 C16 C17 C9 -178.3(3) . . . . ?
C15 C16 C17 C18 -180.0(3) . . . . ?
C19 C16 C17 C18 2.0(5) . . . . ?
C16 C15 C22 C23 -163.9(3) . . . . ?
C14 C15 C22 C23 13.7(5) . . . . ?
C16 C15 C22 C21 10.3(4) . . . . ?
C14 C15 C22 C21 -172.2(3) . . . . ?
C6 C1 C2 C3 0.5(5) . . . . ?
C7 C1 C2 C3 179.8(3) . . . . ?
C2 C1 C6 C5 1.5(5) . . . . ?
C7 C1 C6 C5 -177.9(3) . . . . ?
C10 C14 C13 O1 -162.8(4) . . . . ?
C15 C14 C13 O1 7.4(6) . . . . ?
C10 C14 C13 C12 11.0(4) . . . . ?
C15 C14 C13 C12 -178.8(3) . . . . ?
C23 C22 C21 C26 -5.7(5) . . . . ?
C15 C22 C21 C26 179.7(3) . . . . ?
C23 C22 C21 C20 172.5(3) . . . . ?
C15 C22 C21 C20 -2.1(5) . . . . ?
C14 C10 C11 C12 1.7(4) . . . . ?
C9 C10 C11 C12 -173.3(3) . . . . ?
C21 C22 C23 C24 4.5(5) . . . . ?
C15 C22 C23 C24 178.8(3) . . . . ?
C1 C2 C3 C4 -1.9(5) . . . . ?
C17 C16 C19 C20 -179.2(3) . . . . ?
C15 C16 C19 C20 2.7(5) . . . . ?
C2 C3 C4 C5 1.3(5) . . . . ?
C3 C4 C5 C6 0.7(5) . . . . ?
C1 C6 C5 C4 -2.0(5) . . . . ?
O1 C13 C12 C11 164.4(3) . . . . ?
C14 C13 C12 C11 -9.9(4) . . . . ?
C10 C11 C12 C13 5.1(4) . . . . ?
C22 C23 C24 C25 0.1(6) . . . . ?
C23 C24 C25 C26 -3.5(6) . . . . ?
C24 C25 C26 C21 2.2(6) . . . . ?
C22 C21 C26 C25 2.5(6) . . . . ?
C20 C21 C26 C25 -175.6(4) . . . . ?
C16 C19 C20 C21 5.7(6) . . . . ?
C26 C21 C20 C19 172.2(4) . . . . ?
C22 C21 C20 C19 -6.0(6) . . . . ?
